data_1548295
loop_
_publ_author_name
'Pratap S. Patil'
'Ting-Jen Rachel Cheng'
'Medel Manuel L. Zulueta'
'Shih-Ting Yang'
'Larry S. Lico'
'Shang-Cheng Hung'

_publ_section_title
;
 Total synthesis of tetraacylated phosphatidylinositol hexamannoside and
 evaluation of its immunomodulatory activity
;
_journal_name_full 'Nature Communications'
_journal_page_first 7239
_journal_paper_doi 10.1038/ncomms8239
_journal_volume 6
_journal_year 2015
_chemical_absolute_configuration unk
_chemical_formula_moiety 'C48 H50 O6 S'
_chemical_formula_sum 'C48 H50 O6 S'
_chemical_formula_weight 754.94
_space_group_IT_number 4
_symmetry_cell_setting monoclinic
_symmetry_space_group_name_Hall 'P 2yb'
_symmetry_space_group_name_H-M 'P 1 21 1'
_atom_sites_solution_hydrogens geom
_atom_sites_solution_primary direct
_atom_sites_solution_secondary difmap
_cell_angle_alpha 90
_cell_angle_beta 95.180(8)
_cell_angle_gamma 90
_cell_formula_units_Z 2
_cell_length_a 13.6730(11)
_cell_length_b 7.8490(8)
_cell_length_c 18.4910(18)
_cell_measurement_reflns_used 1111
_cell_measurement_temperature 100.00(10)
_cell_measurement_theta_max 30.0136
_cell_measurement_theta_min 2.9911
_cell_volume 1976.3(3)
_computing_cell_refinement
;
        CrysAlisPro, Oxford Diffraction Ltd.,
        Version 1.171.34.40 (release 27-08-2010 CrysAlis171 .NET)
        (compiled Aug 27 2010,11:50:40)
;
_computing_data_collection
;
        CrysAlisPro, Oxford Diffraction Ltd.,
        Version 1.171.34.40 (release 27-08-2010 CrysAlis171 .NET)
        (compiled Aug 27 2010,11:50:40)
;
_computing_data_reduction
;
        CrysAlisPro, Oxford Diffraction Ltd.,
        Version 1.171.34.40 (release 27-08-2010 CrysAlis171 .NET)
        (compiled Aug 27 2010,11:50:40)
;
_computing_molecular_graphics 'Ortep-3 for Windows (Farrugia, 1997)'
_computing_publication_material 'WinGX publication routines (Farrugia, 1999)'
_computing_structure_refinement 'SHELXL-97 (Sheldrick, 1997)'
_computing_structure_solution 'SHELXS-97 (Sheldrick, 1997)'
_diffrn_ambient_temperature 100.00(10)
_diffrn_detector_area_resol_mean 10.4875
_diffrn_measured_fraction_theta_full 0.998
_diffrn_measured_fraction_theta_max 0.902
_diffrn_measurement_device_type 'Xcalibur, Atlas, Gemini'
_diffrn_measurement_method '\w scans'
_diffrn_orient_matrix_UB_11 0.0303748
_diffrn_orient_matrix_UB_12 0.0598208
_diffrn_orient_matrix_UB_13 -0.0161607
_diffrn_orient_matrix_UB_21 -0.0108865
_diffrn_orient_matrix_UB_22 -0.040117
_diffrn_orient_matrix_UB_23 -0.0342859
_diffrn_orient_matrix_UB_31 -0.0410003
_diffrn_orient_matrix_UB_32 0.0550411
_diffrn_orient_matrix_UB_33 -0.0072735
_diffrn_radiation_monochromator graphite
_diffrn_radiation_type MoK\a
_diffrn_radiation_wavelength 0.71073
_diffrn_reflns_av_R_equivalents 0.0675
_diffrn_reflns_av_unetI/netI 0.1166
_diffrn_reflns_limit_h_max 18
_diffrn_reflns_limit_h_min -19
_diffrn_reflns_limit_k_max 11
_diffrn_reflns_limit_k_min -11
_diffrn_reflns_limit_l_max 25
_diffrn_reflns_limit_l_min -25
_diffrn_reflns_number 20728
_diffrn_reflns_theta_full 25
_diffrn_reflns_theta_max 30.12
_diffrn_reflns_theta_min 2.99
_exptl_absorpt_coefficient_mu 0.133
_exptl_absorpt_correction_T_max 1
_exptl_absorpt_correction_T_min 0.98798
_exptl_absorpt_correction_type multi-scan
_exptl_absorpt_process_details
;
        CrysAlisPro, Oxford Diffraction Ltd.,
        Version 1.171.34.40 (release 27-08-2010 CrysAlis171 .NET)
        (compiled Aug 27 2010,11:50:40)
        Empirical absorption correction using spherical harmonics,
 implemented in SCALE3 ABSPACK scaling algorithm.
;
_exptl_crystal_colour colourless
_exptl_crystal_density_diffrn 1.269
_exptl_crystal_density_meas ?
_exptl_crystal_density_method 'not measured'
_exptl_crystal_description prism
_exptl_crystal_F_000 804
_exptl_crystal_size_max 0.26
_exptl_crystal_size_mid 0.2
_exptl_crystal_size_min 0.16
_refine_diff_density_max 0.934
_refine_diff_density_min -0.401
_refine_diff_density_rms 0.072
_refine_ls_abs_structure_details 'Flack H D (1983), Acta Cryst. A39, 876-881'
_refine_ls_abs_structure_Flack -0.02(9)
_refine_ls_extinction_coef 0.0066(8)
_refine_ls_extinction_expression Fc^*^=kFc[1+0.001xFc^2^\l^3^/sin(2\q)]^-1/4^
_refine_ls_extinction_method SHELXL
_refine_ls_goodness_of_fit_ref 1.049
_refine_ls_hydrogen_treatment constr
_refine_ls_matrix_type full
_refine_ls_number_parameters 500
_refine_ls_number_reflns 9660
_refine_ls_number_restraints 1
_refine_ls_restrained_S_all 1.049
_refine_ls_R_factor_all 0.1134
_refine_ls_R_factor_gt 0.0626
_refine_ls_shift/su_max 0
_refine_ls_shift/su_mean 0
_refine_ls_structure_factor_coef Fsqd
_refine_ls_weighting_details 'calc w=1/[\s^2^(Fo^2^)+(0.0438P)^2^+0.2016P] where P=(Fo^2^+2Fc^2^)/3'
_refine_ls_weighting_scheme calc
_refine_ls_wR_factor_gt 0.1107
_refine_ls_wR_factor_ref 0.1377
_reflns_number_gt 6466
_reflns_number_total 9660
_reflns_threshold_expression >2sigma(I)
_cod_data_source_file ncomms8239-s3.cif
_cod_data_source_block i13957
_cod_depositor_comments
;
The following automatic conversions were performed:

'_exptl_crystal_density_meas' value 'not measured' was changed to '?'
- the value is perceived as not measured.

Automatic conversion script
Id: cif_fix_values 5376 2017-05-30 11:51:03Z andrius 
;
_cod_original_sg_symbol_Hall 'p 2yb'
_cod_database_code 1548295

loop_
_symmetry_equiv_pos_as_xyz
'x, y, z'
'-x, y+1/2, -z'

loop_
_atom_site_label
_atom_site_type_symbol
_atom_site_fract_x
_atom_site_fract_y
_atom_site_fract_z
_atom_site_U_iso_or_equiv
_atom_site_adp_type
_atom_site_occupancy
_atom_site_symmetry_multiplicity
_atom_site_calc_flag
_atom_site_refinement_flags
_atom_site_disorder_assembly
_atom_site_disorder_group
S1 S 0.41506(5) 0.08790(11) 0.26314(4) 0.01840(18) Uani 1 1 d . . .
O2 O 0.12547(13) 0.0040(3) 0.26848(11) 0.0172(5) Uani 1 1 d . . .
O3 O 0.18336(14) -0.0502(3) 0.40945(11) 0.0239(6) Uani 1 1 d . . .
O4 O 0.30579(14) -0.3535(3) 0.39077(12) 0.0205(5) Uani 1 1 d . . .
O5 O 0.28747(14) -0.1603(3) 0.21111(11) 0.0166(5) Uani 1 1 d . . .
O6 O 0.21181(15) -0.5016(3) 0.21332(12) 0.0227(5) Uani 1 1 d . . .
O46 O 0.54277(17) 0.5718(4) 0.25434(14) 0.0373(6) Uani 1 1 d . . .
C1 C 0.2915(2) 0.0117(4) 0.23297(16) 0.0168(7) Uani 1 1 d . . .
H1 H 0.267 0.0808 0.191 0.02 Uiso 1 1 calc R . .
C2 C 0.22380(19) 0.0431(4) 0.29330(16) 0.0165(7) Uani 1 1 d . . .
H2 H 0.2286 0.1624 0.3088 0.02 Uiso 1 1 calc R . .
C3 C 0.2528(2) -0.0727(4) 0.35722(17) 0.0192(7) Uani 1 1 d . . .
H3 H 0.3179 -0.0389 0.3791 0.023 Uiso 1 1 calc R . .
C4 C 0.2569(2) -0.2575(4) 0.33285(17) 0.0186(7) Uani 1 1 d . . .
H4 H 0.1903 -0.3015 0.321 0.022 Uiso 1 1 calc R . .
C5 C 0.3172(2) -0.2782(4) 0.26816(17) 0.0169(7) Uani 1 1 d . . .
H5 H 0.3861 -0.2557 0.2846 0.02 Uiso 1 1 calc R . .
C6 C 0.3105(2) -0.4536(4) 0.23635(18) 0.0215(7) Uani 1 1 d . . .
H6A H 0.3495 -0.4585 0.1951 0.026 Uiso 1 1 calc R . .
H6B H 0.3378 -0.5346 0.2723 0.026 Uiso 1 1 calc R . .
C7 C 0.47110(19) 0.0793(4) 0.18033(15) 0.0161(6) Uani 1 1 d . . .
C8 C 0.4978(2) 0.2294(4) 0.14784(18) 0.0195(7) Uani 1 1 d . . .
H8 H 0.4824 0.3338 0.1677 0.023 Uiso 1 1 calc R . .
C9 C 0.5475(2) 0.2238(5) 0.08556(18) 0.0210(8) Uani 1 1 d . . .
H9 H 0.5657 0.3252 0.0644 0.025 Uiso 1 1 calc R . .
C10 C 0.5705(2) 0.0712(5) 0.05450(17) 0.0210(7) Uani 1 1 d . . .
C11 C 0.5434(2) -0.0785(5) 0.08745(18) 0.0219(8) Uani 1 1 d . . .
H11 H 0.5579 -0.1826 0.067 0.026 Uiso 1 1 calc R . .
C12 C 0.4949(2) -0.0759(4) 0.15041(18) 0.0196(7) Uani 1 1 d . . .
H12 H 0.4785 -0.1774 0.1723 0.024 Uiso 1 1 calc R . .
C13 C 0.6251(2) 0.0667(5) -0.01260(18) 0.0294(8) Uani 1 1 d . . .
H13A H 0.5817 0.0289 -0.0531 0.044 Uiso 1 1 calc R . .
H13B H 0.6796 -0.0104 -0.0052 0.044 Uiso 1 1 calc R . .
H13C H 0.6488 0.1788 -0.0223 0.044 Uiso 1 1 calc R . .
C14 C 0.0780(2) 0.1299(4) 0.22243(19) 0.0241(8) Uani 1 1 d . . .
H14A H 0.099 0.1198 0.1739 0.029 Uiso 1 1 calc R . .
H14B H 0.0955 0.2427 0.2408 0.029 Uiso 1 1 calc R . .
C15 C -0.0314(2) 0.1054(4) 0.22008(18) 0.0210(7) Uani 1 1 d . . .
C16 C -0.0896(2) 0.1537(5) 0.1589(2) 0.0338(10) Uani 1 1 d . . .
H16 H -0.061 0.1975 0.1191 0.041 Uiso 1 1 calc R . .
C17 C -0.1905(2) 0.1373(5) 0.1564(2) 0.0396(10) Uani 1 1 d . . .
H17 H -0.2294 0.1723 0.1152 0.047 Uiso 1 1 calc R . .
C18 C -0.2336(2) 0.0701(5) 0.2138(2) 0.0334(9) Uani 1 1 d . . .
H18 H -0.3015 0.0584 0.2118 0.04 Uiso 1 1 calc R . .
C19 C -0.1752(2) 0.0197(5) 0.2748(2) 0.0356(10) Uani 1 1 d . . .
H19 H -0.2039 -0.0264 0.3141 0.043 Uiso 1 1 calc R . .
C20 C -0.0746(2) 0.0374(5) 0.27781(18) 0.0274(8) Uani 1 1 d . . .
H20 H -0.0357 0.0031 0.3191 0.033 Uiso 1 1 calc R . .
C21 C 0.2213(3) -0.0563(6) 0.4830(2) 0.0399(10) Uani 1 1 d . . .
H21A H 0.2799 0.0137 0.4901 0.048 Uiso 1 1 calc R . .
H21B H 0.239 -0.1725 0.4964 0.048 Uiso 1 1 calc R . .
C22 C 0.1451(2) 0.0079(5) 0.5297(2) 0.0312(9) Uani 1 1 d . . .
C23 C 0.1028(3) 0.1635(6) 0.5203(2) 0.0394(10) Uani 1 1 d . . .
H23 H 0.1182 0.2306 0.4814 0.047 Uiso 1 1 calc R . .
C24 C 0.0392(3) 0.2237(7) 0.5654(3) 0.0490(12) Uani 1 1 d . . .
H24 H 0.0115 0.331 0.5572 0.059 Uiso 1 1 calc R . .
C25 C 0.0152(3) 0.1306(7) 0.6222(3) 0.0512(14) Uani 1 1 d . . .
H25 H -0.0277 0.1751 0.6536 0.061 Uiso 1 1 calc R . .
C26 C 0.0535(3) -0.0298(7) 0.6341(2) 0.0507(14) Uani 1 1 d . . .
H26 H 0.0364 -0.0959 0.6727 0.061 Uiso 1 1 calc R . .
C27 C 0.1200(3) -0.0916(5) 0.5856(2) 0.0399(10) Uani 1 1 d . . .
H27 H 0.1466 -0.2002 0.592 0.048 Uiso 1 1 calc R . .
C28 C 0.2519(2) -0.4871(4) 0.41939(18) 0.0212(7) Uani 1 1 d . . .
H28A H 0.2262 -0.563 0.3809 0.025 Uiso 1 1 calc R . .
H28B H 0.1972 -0.4416 0.4433 0.025 Uiso 1 1 calc R . .
C29 C 0.3213(2) -0.5811(4) 0.47290(17) 0.0188(7) Uani 1 1 d . . .
C30 C 0.3167(2) -0.5625(4) 0.54658(18) 0.0231(8) Uani 1 1 d . . .
H30 H 0.2677 -0.4957 0.5638 0.028 Uiso 1 1 calc R . .
C31 C 0.3851(2) -0.6430(5) 0.59551(19) 0.0288(9) Uani 1 1 d . . .
H31 H 0.3818 -0.6297 0.6452 0.035 Uiso 1 1 calc R . .
C32 C 0.4573(2) -0.7419(5) 0.5702(2) 0.0283(9) Uani 1 1 d . . .
H32 H 0.5029 -0.796 0.6027 0.034 Uiso 1 1 calc R . .
C33 C 0.4623(2) -0.7613(5) 0.49658(19) 0.0257(8) Uani 1 1 d . . .
H33 H 0.511 -0.829 0.4795 0.031 Uiso 1 1 calc R . .
C34 C 0.3950(2) -0.6800(4) 0.44827(19) 0.0239(8) Uani 1 1 d . . .
H34 H 0.3993 -0.692 0.3986 0.029 Uiso 1 1 calc R . .
C35 C 0.1878(2) -0.4854(5) 0.13697(17) 0.0241(7) Uani 1 1 d . . .
H35A H 0.2075 -0.5878 0.1128 0.029 Uiso 1 1 calc R . .
H35B H 0.2234 -0.39 0.1188 0.029 Uiso 1 1 calc R . .
C36 C 0.0321(2) -0.5268(4) 0.05905(17) 0.0226(7) Uani 1 1 d . . .
H36 H 0.0659 -0.599 0.0302 0.027 Uiso 1 1 calc R . .
C37 C 0.0799(2) -0.4579(4) 0.12029(17) 0.0205(7) Uani 1 1 d . . .
C38 C 0.0281(2) -0.3484(4) 0.16359(19) 0.0233(8) Uani 1 1 d . . .
H38 H 0.0605 -0.2999 0.205 0.028 Uiso 1 1 calc R . .
C39 C -0.0685(2) -0.3123(5) 0.14597(18) 0.0248(8) Uani 1 1 d . . .
H39 H -0.1015 -0.2415 0.176 0.03 Uiso 1 1 calc R . .
C40 C -0.1195(2) -0.3810(4) 0.08276(17) 0.0215(7) Uani 1 1 d . . .
C41 C -0.2188(2) -0.3444(5) 0.06221(19) 0.0262(8) Uani 1 1 d . . .
H41 H -0.2525 -0.2696 0.0901 0.031 Uiso 1 1 calc R . .
C42 C -0.2664(2) -0.4170(5) 0.00208(18) 0.0307(8) Uani 1 1 d . . .
H42 H -0.3323 -0.3926 -0.0105 0.037 Uiso 1 1 calc R . .
C43 C -0.2163(3) -0.5283(5) -0.04101(19) 0.0290(8) Uani 1 1 d . . .
H43 H -0.2492 -0.5781 -0.0819 0.035 Uiso 1 1 calc R . .
C44 C -0.1201(3) -0.5636(5) -0.02344(18) 0.0275(8) Uani 1 1 d . . .
H44 H -0.0875 -0.6372 -0.0525 0.033 Uiso 1 1 calc R . .
C45 C -0.0688(2) -0.4899(4) 0.03868(17) 0.0204(7) Uani 1 1 d . . .
C46 C 0.6203(2) 0.5135(5) 0.27913(19) 0.0277(8) Uani 1 1 d . . .
C47 C 0.6249(3) 0.3753(5) 0.3348(2) 0.0330(9) Uani 1 1 d . . .
H47A H 0.6408 0.4236 0.3821 0.05 Uiso 1 1 calc R . .
H47B H 0.6745 0.2943 0.3246 0.05 Uiso 1 1 calc R . .
H47C H 0.5624 0.3191 0.3334 0.05 Uiso 1 1 calc R . .
C48 C 0.7157(3) 0.5758(7) 0.2566(2) 0.0509(12) Uani 1 1 d . . .
H48A H 0.7041 0.6681 0.2229 0.076 Uiso 1 1 calc R . .
H48B H 0.7485 0.4848 0.234 0.076 Uiso 1 1 calc R . .
H48C H 0.756 0.6149 0.2986 0.076 Uiso 1 1 calc R . .

loop_
_atom_site_aniso_label
_atom_site_aniso_U_11
_atom_site_aniso_U_22
_atom_site_aniso_U_33
_atom_site_aniso_U_23
_atom_site_aniso_U_13
_atom_site_aniso_U_12
S1 0.0164(3) 0.0219(4) 0.0173(4) -0.0022(4) 0.0037(3) -0.0026(3)
O2 0.0136(10) 0.0172(12) 0.0203(12) 0.0023(10) -0.0005(9) -0.0012(9)
O3 0.0160(10) 0.0402(16) 0.0160(12) -0.0005(11) 0.0036(9) -0.0001(10)
O4 0.0160(10) 0.0247(13) 0.0204(12) 0.0102(10) -0.0011(9) -0.0017(9)
O5 0.0189(10) 0.0168(12) 0.0142(12) -0.0003(9) 0.0019(9) -0.0022(9)
O6 0.0217(11) 0.0245(13) 0.0221(12) -0.0002(10) 0.0025(10) -0.0044(10)
O46 0.0328(13) 0.0340(16) 0.0434(15) -0.0056(14) -0.0063(12) 0.0056(13)
C1 0.0169(14) 0.0182(17) 0.0153(15) -0.0009(14) 0.0011(12) 0.0018(13)
C2 0.0151(14) 0.0167(18) 0.0174(16) -0.0015(13) 0.0004(12) 0.0013(12)
C3 0.0137(14) 0.0256(19) 0.0184(17) -0.0014(15) 0.0023(13) -0.0024(14)
C4 0.0146(15) 0.0249(19) 0.0163(17) 0.0056(14) 0.0011(13) 0.0003(13)
C5 0.0161(14) 0.0173(17) 0.0173(17) 0.0030(14) 0.0014(13) 0.0024(13)
C6 0.0220(16) 0.0191(19) 0.0240(18) 0.0014(14) 0.0046(14) 0.0005(13)
C7 0.0119(13) 0.0220(17) 0.0144(14) 0.0004(15) 0.0011(11) -0.0004(14)
C8 0.0151(15) 0.0196(19) 0.0240(19) -0.0010(15) 0.0032(14) -0.0003(13)
C9 0.0181(16) 0.0223(19) 0.0230(19) 0.0064(15) 0.0042(14) -0.0033(14)
C10 0.0183(14) 0.0257(19) 0.0191(16) 0.0012(15) 0.0026(12) 0.0022(15)
C11 0.0216(16) 0.0212(19) 0.0233(19) -0.0053(15) 0.0040(15) 0.0002(14)
C12 0.0185(15) 0.0176(18) 0.0231(19) -0.0003(15) 0.0038(14) -0.0016(14)
C13 0.0291(17) 0.035(2) 0.0252(18) -0.0031(17) 0.0080(14) -0.0006(17)
C14 0.0175(15) 0.026(2) 0.028(2) 0.0091(15) 0.0021(14) 0.0016(14)
C15 0.0161(14) 0.0196(19) 0.0268(18) 0.0018(15) -0.0001(13) 0.0010(14)
C16 0.0237(17) 0.031(2) 0.046(2) 0.0151(18) -0.0037(17) -0.0057(16)
C17 0.0206(17) 0.043(3) 0.052(3) 0.007(2) -0.0124(18) 0.0005(17)
C18 0.0148(15) 0.036(2) 0.050(2) -0.011(2) 0.0042(16) -0.0023(16)
C19 0.0269(18) 0.052(3) 0.030(2) -0.0112(19) 0.0112(16) -0.0074(18)
C20 0.0229(16) 0.035(2) 0.0240(18) -0.0035(16) 0.0020(14) -0.0012(15)
C21 0.044(2) 0.048(3) 0.029(2) -0.0016(19) 0.0092(18) -0.003(2)
C22 0.0272(18) 0.041(2) 0.027(2) -0.0158(19) 0.0094(16) -0.0124(18)
C23 0.047(2) 0.041(3) 0.029(2) 0.0061(19) -0.007(2) -0.006(2)
C24 0.040(2) 0.053(3) 0.051(3) -0.011(2) -0.011(2) 0.018(2)
C25 0.0193(18) 0.092(4) 0.043(3) -0.024(3) 0.0076(18) 0.006(2)
C26 0.042(2) 0.085(4) 0.025(2) 0.016(2) 0.0013(19) -0.033(3)
C27 0.033(2) 0.026(2) 0.058(3) 0.004(2) -0.012(2) 0.0000(18)
C28 0.0202(15) 0.0216(18) 0.0224(17) 0.0052(14) 0.0046(13) -0.0043(14)
C29 0.0181(15) 0.0167(17) 0.0209(18) 0.0050(14) -0.0016(13) -0.0025(13)
C30 0.0219(16) 0.025(2) 0.0233(18) 0.0054(15) 0.0062(14) 0.0050(15)
C31 0.0284(18) 0.039(2) 0.0189(19) 0.0059(16) 0.0026(15) 0.0019(17)
C32 0.0189(16) 0.032(2) 0.033(2) 0.0117(17) -0.0013(15) -0.0006(15)
C33 0.0222(16) 0.025(2) 0.030(2) 0.0025(16) 0.0035(15) 0.0078(15)
C34 0.0258(17) 0.026(2) 0.0207(18) 0.0045(15) 0.0045(14) 0.0023(15)
C35 0.0261(16) 0.0255(19) 0.0220(18) -0.0037(15) 0.0093(14) -0.0021(15)
C36 0.0330(18) 0.0214(19) 0.0150(16) -0.0011(14) 0.0101(14) -0.0010(15)
C37 0.0246(16) 0.0178(19) 0.0201(17) 0.0000(14) 0.0069(14) -0.0036(13)
C38 0.0258(17) 0.0240(19) 0.0200(18) -0.0018(14) 0.0013(14) -0.0065(15)
C39 0.0257(17) 0.029(2) 0.0203(19) -0.0030(15) 0.0049(15) -0.0035(15)
C40 0.0259(16) 0.024(2) 0.0149(16) -0.0016(14) 0.0018(13) -0.0051(14)
C41 0.0286(17) 0.025(2) 0.025(2) -0.0018(15) 0.0038(16) 0.0015(15)
C42 0.0298(17) 0.033(2) 0.0286(19) 0.0058(19) -0.0037(15) -0.0015(18)
C43 0.0368(19) 0.028(2) 0.0207(18) 0.0006(16) -0.0067(16) -0.0055(17)
C44 0.043(2) 0.022(2) 0.0178(18) -0.0033(15) 0.0040(16) -0.0013(17)
C45 0.0307(17) 0.0159(17) 0.0151(16) 0.0016(14) 0.0042(14) -0.0009(15)
C46 0.0307(18) 0.027(2) 0.0247(19) -0.0090(16) 0.0014(15) 0.0020(16)
C47 0.0285(19) 0.036(2) 0.035(2) 0.0012(18) 0.0025(17) -0.0032(17)
C48 0.038(2) 0.056(3) 0.060(3) 0.023(3) 0.010(2) -0.005(2)

loop_
_atom_type_symbol
_atom_type_description
_atom_type_scat_dispersion_real
_atom_type_scat_dispersion_imag
_atom_type_scat_source
S S 0.1246 0.1234 'International Tables Vol C Tables 4.2.6.8 and 6.1.1.4'
O O 0.0106 0.006 'International Tables Vol C Tables 4.2.6.8 and 6.1.1.4'
C C 0.0033 0.0016 'International Tables Vol C Tables 4.2.6.8 and 6.1.1.4'
H H 0 0 'International Tables Vol C Tables 4.2.6.8 and 6.1.1.4'

loop_
_geom_angle_atom_site_label_1
_geom_angle_atom_site_label_2
_geom_angle_atom_site_label_3
_geom_angle
_geom_angle_site_symmetry_1
_geom_angle_site_symmetry_3
C7 S1 C1 100.54(13) . .
C2 O2 C14 114.4(2) . .
C21 O3 C3 116.0(2) . .
C28 O4 C4 116.7(2) . .
C1 O5 C5 114.0(2) . .
C35 O6 C6 113.5(2) . .
O5 C1 C2 110.6(2) . .
O5 C1 S1 114.3(2) . .
C2 C1 S1 109.1(2) . .
O5 C1 H1 107.5 . .
C2 C1 H1 107.5 . .
S1 C1 H1 107.5 . .
O2 C2 C3 107.3(2) . .
O2 C2 C1 110.4(2) . .
C3 C2 C1 109.8(2) . .
O2 C2 H2 109.8 . .
C3 C2 H2 109.8 . .
C1 C2 H2 109.8 . .
O3 C3 C2 108.1(2) . .
O3 C3 C4 111.3(3) . .
C2 C3 C4 110.8(3) . .
O3 C3 H3 108.9 . .
C2 C3 H3 108.9 . .
C4 C3 H3 108.9 . .
O4 C4 C3 108.0(3) . .
O4 C4 C5 106.5(2) . .
C3 C4 C5 111.9(3) . .
O4 C4 H4 110.1 . .
C3 C4 H4 110.1 . .
C5 C4 H4 110.1 . .
O5 C5 C6 107.5(2) . .
O5 C5 C4 111.8(2) . .
C6 C5 C4 112.9(3) . .
O5 C5 H5 108.1 . .
C6 C5 H5 108.1 . .
C4 C5 H5 108.1 . .
O6 C6 C5 112.5(2) . .
O6 C6 H6A 109.1 . .
C5 C6 H6A 109.1 . .
O6 C6 H6B 109.1 . .
C5 C6 H6B 109.1 . .
H6A C6 H6B 107.8 . .
C8 C7 C12 119.5(3) . .
C8 C7 S1 119.5(3) . .
C12 C7 S1 120.8(2) . .
C7 C8 C9 120.0(3) . .
C7 C8 H8 120 . .
C9 C8 H8 120 . .
C10 C9 C8 121.3(3) . .
C10 C9 H9 119.3 . .
C8 C9 H9 119.3 . .
C9 C10 C11 118.2(3) . .
C9 C10 C13 120.9(3) . .
C11 C10 C13 120.9(3) . .
C10 C11 C12 121.4(3) . .
C10 C11 H11 119.3 . .
C12 C11 H11 119.3 . .
C7 C12 C11 119.5(3) . .
C7 C12 H12 120.2 . .
C11 C12 H12 120.2 . .
C10 C13 H13A 109.5 . .
C10 C13 H13B 109.5 . .
H13A C13 H13B 109.5 . .
C10 C13 H13C 109.5 . .
H13A C13 H13C 109.5 . .
H13B C13 H13C 109.5 . .
O2 C14 C15 109.1(3) . .
O2 C14 H14A 109.9 . .
C15 C14 H14A 109.9 . .
O2 C14 H14B 109.9 . .
C15 C14 H14B 109.9 . .
H14A C14 H14B 108.3 . .
C20 C15 C16 119.3(3) . .
C20 C15 C14 121.5(3) . .
C16 C15 C14 119.2(3) . .
C15 C16 C17 120.3(4) . .
C15 C16 H16 119.9 . .
C17 C16 H16 119.9 . .
C18 C17 C16 120.6(3) . .
C18 C17 H17 119.7 . .
C16 C17 H17 119.7 . .
C17 C18 C19 119.2(3) . .
C17 C18 H18 120.4 . .
C19 C18 H18 120.4 . .
C20 C19 C18 120.4(3) . .
C20 C19 H19 119.8 . .
C18 C19 H19 119.8 . .
C15 C20 C19 120.3(3) . .
C15 C20 H20 119.8 . .
C19 C20 H20 119.8 . .
O3 C21 C22 109.2(3) . .
O3 C21 H21A 109.8 . .
C22 C21 H21A 109.8 . .
O3 C21 H21B 109.8 . .
C22 C21 H21B 109.8 . .
H21A C21 H21B 108.3 . .
C23 C22 C27 118.6(4) . .
C23 C22 C21 122.6(4) . .
C27 C22 C21 118.7(4) . .
C24 C23 C22 122.0(4) . .
C24 C23 H23 119 . .
C22 C23 H23 119 . .
C23 C24 C25 120.8(5) . .
C23 C24 H24 119.6 . .
C25 C24 H24 119.6 . .
C24 C25 C26 120.4(4) . .
C24 C25 H25 119.8 . .
C26 C25 H25 119.8 . .
C25 C26 C27 118.0(4) . .
C25 C26 H26 121 . .
C27 C26 H26 121 . .
C22 C27 C26 120.2(4) . .
C22 C27 H27 119.9 . .
C26 C27 H27 119.9 . .
O4 C28 C29 106.9(2) . .
O4 C28 H28A 110.3 . .
C29 C28 H28A 110.3 . .
O4 C28 H28B 110.3 . .
C29 C28 H28B 110.3 . .
H28A C28 H28B 108.6 . .
C30 C29 C34 119.0(3) . .
C30 C29 C28 121.2(3) . .
C34 C29 C28 119.7(3) . .
C29 C30 C31 120.5(3) . .
C29 C30 H30 119.8 . .
C31 C30 H30 119.8 . .
C32 C31 C30 119.8(3) . .
C32 C31 H31 120.1 . .
C30 C31 H31 120.1 . .
C31 C32 C33 120.1(3) . .
C31 C32 H32 119.9 . .
C33 C32 H32 119.9 . .
C32 C33 C34 119.9(3) . .
C32 C33 H33 120 . .
C34 C33 H33 120 . .
C33 C34 C29 120.7(3) . .
C33 C34 H34 119.7 . .
C29 C34 H34 119.7 . .
O6 C35 C37 110.6(3) . .
O6 C35 H35A 109.5 . .
C37 C35 H35A 109.5 . .
O6 C35 H35B 109.5 . .
C37 C35 H35B 109.5 . .
H35A C35 H35B 108.1 . .
C37 C36 C45 121.1(3) . .
C37 C36 H36 119.4 . .
C45 C36 H36 119.4 . .
C36 C37 C38 119.0(3) . .
C36 C37 C35 120.2(3) . .
C38 C37 C35 120.5(3) . .
C39 C38 C37 121.2(3) . .
C39 C38 H38 119.4 . .
C37 C38 H38 119.4 . .
C38 C39 C40 120.9(3) . .
C38 C39 H39 119.5 . .
C40 C39 H39 119.5 . .
C45 C40 C41 118.8(3) . .
C45 C40 C39 118.7(3) . .
C41 C40 C39 122.5(3) . .
C42 C41 C40 120.9(3) . .
C42 C41 H41 119.6 . .
C40 C41 H41 119.6 . .
C41 C42 C43 120.2(3) . .
C41 C42 H42 119.9 . .
C43 C42 H42 119.9 . .
C44 C43 C42 120.3(3) . .
C44 C43 H43 119.8 . .
C42 C43 H43 119.8 . .
C43 C44 C45 120.7(3) . .
C43 C44 H44 119.7 . .
C45 C44 H44 119.7 . .
C40 C45 C44 119.0(3) . .
C40 C45 C36 119.1(3) . .
C44 C45 C36 121.9(3) . .
O46 C46 C48 122.1(4) . .
O46 C46 C47 121.2(3) . .
C48 C46 C47 116.6(3) . .
C46 C47 H47A 109.5 . .
C46 C47 H47B 109.5 . .
H47A C47 H47B 109.5 . .
C46 C47 H47C 109.5 . .
H47A C47 H47C 109.5 . .
H47B C47 H47C 109.5 . .
C46 C48 H48A 109.5 . .
C46 C48 H48B 109.5 . .
H48A C48 H48B 109.5 . .
C46 C48 H48C 109.5 . .
H48A C48 H48C 109.5 . .
H48B C48 H48C 109.5 . .

loop_
_geom_bond_atom_site_label_1
_geom_bond_atom_site_label_2
_geom_bond_distance
_geom_bond_site_symmetry_2
S1 C7 1.774(3) .
S1 C1 1.831(3) .
O2 C2 1.415(3) .
O2 C14 1.422(4) .
O3 C21 1.412(4) .
O3 C3 1.425(4) .
O4 C28 1.412(4) .
O4 C4 1.426(4) .
O5 C1 1.409(4) .
O5 C5 1.435(4) .
O6 C35 1.426(4) .
O6 C6 1.428(4) .
O46 C46 1.206(4) .
C1 C2 1.532(4) .
C1 H1 0.98 .
C2 C3 1.515(4) .
C2 H2 0.98 .
C3 C4 1.521(5) .
C3 H3 0.98 .
C4 C5 1.522(4) .
C4 H4 0.98 .
C5 C6 1.496(5) .
C5 H5 0.98 .
C6 H6A 0.97 .
C6 H6B 0.97 .
C7 C8 1.386(5) .
C7 C12 1.389(5) .
C8 C9 1.390(4) .
C8 H8 0.93 .
C9 C10 1.377(5) .
C9 H9 0.93 .
C10 C11 1.389(5) .
C10 C13 1.505(4) .
C11 C12 1.391(4) .
C11 H11 0.93 .
C12 H12 0.93 .
C13 H13A 0.96 .
C13 H13B 0.96 .
C13 H13C 0.96 .
C14 C15 1.505(4) .
C14 H14A 0.97 .
C14 H14B 0.97 .
C15 C20 1.373(4) .
C15 C16 1.376(5) .
C16 C17 1.382(5) .
C16 H16 0.93 .
C17 C18 1.366(5) .
C17 H17 0.93 .
C18 C19 1.380(5) .
C18 H18 0.93 .
C19 C20 1.379(4) .
C19 H19 0.93 .
C20 H20 0.93 .
C21 C22 1.499(5) .
C21 H21A 0.97 .
C21 H21B 0.97 .
C22 C23 1.356(6) .
C22 C27 1.364(6) .
C23 C24 1.344(6) .
C23 H23 0.93 .
C24 C25 1.344(7) .
C24 H24 0.93 .
C25 C26 1.374(7) .
C25 H25 0.93 .
C26 C27 1.418(6) .
C26 H26 0.93 .
C27 H27 0.93 .
C28 C29 1.502(4) .
C28 H28A 0.97 .
C28 H28B 0.97 .
C29 C30 1.377(4) .
C29 C34 1.382(4) .
C30 C31 1.392(4) .
C30 H30 0.93 .
C31 C32 1.371(5) .
C31 H31 0.93 .
C32 C33 1.377(5) .
C32 H32 0.93 .
C33 C34 1.379(5) .
C33 H33 0.93 .
C34 H34 0.93 .
C35 C37 1.496(4) .
C35 H35A 0.97 .
C35 H35B 0.97 .
C36 C37 1.367(4) .
C36 C45 1.427(4) .
C36 H36 0.93 .
C37 C38 1.408(4) .
C38 C39 1.362(4) .
C38 H38 0.93 .
C39 C40 1.412(4) .
C39 H39 0.93 .
C40 C45 1.405(4) .
C40 C41 1.407(4) .
C41 C42 1.361(5) .
C41 H41 0.93 .
C42 C43 1.402(5) .
C42 H42 0.93 .
C43 C44 1.354(5) .
C43 H43 0.93 .
C44 C45 1.415(4) .
C44 H44 0.93 .
C46 C48 1.487(5) .
C46 C47 1.492(5) .
C47 H47A 0.96 .
C47 H47B 0.96 .
C47 H47C 0.96 .
C48 H48A 0.96 .
C48 H48B 0.96 .
C48 H48C 0.96 .

loop_
_geom_torsion_atom_site_label_1
_geom_torsion_atom_site_label_2
_geom_torsion_atom_site_label_3
_geom_torsion_atom_site_label_4
_geom_torsion
_geom_torsion_site_symmetry_1
_geom_torsion_site_symmetry_2
_geom_torsion_site_symmetry_3
_geom_torsion_site_symmetry_4
C5 O5 C1 C2 -60.2(3) . . . .
C5 O5 C1 S1 63.4(3) . . . .
C7 S1 C1 O5 67.0(2) . . . .
C7 S1 C1 C2 -168.6(2) . . . .
C14 O2 C2 C3 163.6(2) . . . .
C14 O2 C2 C1 -76.8(3) . . . .
O5 C1 C2 O2 -60.3(3) . . . .
S1 C1 C2 O2 173.2(2) . . . .
O5 C1 C2 C3 57.8(3) . . . .
S1 C1 C2 C3 -68.8(3) . . . .
C21 O3 C3 C2 -143.1(3) . . . .
C21 O3 C3 C4 95.0(3) . . . .
O2 C2 C3 O3 -55.2(3) . . . .
C1 C2 C3 O3 -175.2(2) . . . .
O2 C2 C3 C4 67.0(3) . . . .
C1 C2 C3 C4 -52.9(3) . . . .
C28 O4 C4 C3 119.9(3) . . . .
C28 O4 C4 C5 -119.8(3) . . . .
O3 C3 C4 O4 -72.9(3) . . . .
C2 C3 C4 O4 166.7(2) . . . .
O3 C3 C4 C5 170.2(2) . . . .
C2 C3 C4 C5 49.9(3) . . . .
C1 O5 C5 C6 -179.1(2) . . . .
C1 O5 C5 C4 56.4(3) . . . .
O4 C4 C5 O5 -168.0(2) . . . .
C3 C4 C5 O5 -50.2(3) . . . .
O4 C4 C5 C6 70.6(3) . . . .
C3 C4 C5 C6 -171.6(3) . . . .
C35 O6 C6 C5 100.6(3) . . . .
O5 C5 C6 O6 -65.8(3) . . . .
C4 C5 C6 O6 58.0(3) . . . .
C1 S1 C7 C8 112.5(2) . . . .
C1 S1 C7 C12 -72.2(3) . . . .
C12 C7 C8 C9 0.3(4) . . . .
S1 C7 C8 C9 175.8(2) . . . .
C7 C8 C9 C10 0.6(5) . . . .
C8 C9 C10 C11 -0.6(4) . . . .
C8 C9 C10 C13 -179.5(3) . . . .
C9 C10 C11 C12 -0.5(4) . . . .
C13 C10 C11 C12 178.5(3) . . . .
C8 C7 C12 C11 -1.3(4) . . . .
S1 C7 C12 C11 -176.7(2) . . . .
C10 C11 C12 C7 1.4(5) . . . .
C2 O2 C14 C15 -161.3(3) . . . .
O2 C14 C15 C20 29.4(5) . . . .
O2 C14 C15 C16 -151.2(3) . . . .
C20 C15 C16 C17 1.4(6) . . . .
C14 C15 C16 C17 -178.0(4) . . . .
C15 C16 C17 C18 -1.3(6) . . . .
C16 C17 C18 C19 0.5(6) . . . .
C17 C18 C19 C20 0.1(6) . . . .
C16 C15 C20 C19 -0.8(6) . . . .
C14 C15 C20 C19 178.6(3) . . . .
C18 C19 C20 C15 0.0(6) . . . .
C3 O3 C21 C22 167.3(3) . . . .
O3 C21 C22 C23 -55.8(5) . . . .
O3 C21 C22 C27 126.8(4) . . . .
C27 C22 C23 C24 1.8(6) . . . .
C21 C22 C23 C24 -175.7(4) . . . .
C22 C23 C24 C25 0.1(6) . . . .
C23 C24 C25 C26 -1.6(6) . . . .
C24 C25 C26 C27 1.2(6) . . . .
C23 C22 C27 C26 -2.1(5) . . . .
C21 C22 C27 C26 175.4(3) . . . .
C25 C26 C27 C22 0.7(6) . . . .
C4 O4 C28 C29 173.6(3) . . . .
O4 C28 C29 C30 105.1(3) . . . .
O4 C28 C29 C34 -70.9(4) . . . .
C34 C29 C30 C31 -0.4(5) . . . .
C28 C29 C30 C31 -176.4(3) . . . .
C29 C30 C31 C32 -0.2(5) . . . .
C30 C31 C32 C33 0.1(5) . . . .
C31 C32 C33 C34 0.5(5) . . . .
C32 C33 C34 C29 -1.0(5) . . . .
C30 C29 C34 C33 1.0(5) . . . .
C28 C29 C34 C33 177.0(3) . . . .
C6 O6 C35 C37 -153.9(3) . . . .
C45 C36 C37 C38 -0.2(5) . . . .
C45 C36 C37 C35 -174.4(3) . . . .
O6 C35 C37 C36 -144.4(3) . . . .
O6 C35 C37 C38 41.4(4) . . . .
C36 C37 C38 C39 0.9(5) . . . .
C35 C37 C38 C39 175.1(3) . . . .
C37 C38 C39 C40 -1.3(5) . . . .
C38 C39 C40 C45 0.9(5) . . . .
C38 C39 C40 C41 -178.9(3) . . . .
C45 C40 C41 C42 2.1(5) . . . .
C39 C40 C41 C42 -178.0(3) . . . .
C40 C41 C42 C43 -0.8(6) . . . .
C41 C42 C43 C44 -0.4(6) . . . .
C42 C43 C44 C45 0.3(5) . . . .
C41 C40 C45 C44 -2.2(5) . . . .
C39 C40 C45 C44 177.9(3) . . . .
C41 C40 C45 C36 179.7(3) . . . .
C39 C40 C45 C36 -0.2(5) . . . .
C43 C44 C45 C40 1.0(5) . . . .
C43 C44 C45 C36 179.1(3) . . . .
C37 C36 C45 C40 -0.2(5) . . . .
C37 C36 C45 C44 -178.3(3) . . . .
